data_7033901
loop_
_publ_author_name
'Gupta, Sandeep K.'
'Kuppuswamy, Subramaniam'
'Walsh, James P. S.'
'McInnes, Eric J. L.'
'Murugavel, Ramaswamy'

_publ_section_title
;
 Discrete and polymeric cobalt organophosphates: isolation of a 3-D cobalt
 phosphate framework exhibiting selective CO2 capture.
;
_journal_issue 12
_journal_name_full 'Dalton transactions (Cambridge, England : 2003)'
_journal_page_first 5587
_journal_page_last 5601
_journal_paper_doi 10.1039/c4dt03379e
_journal_volume 44
_journal_year 2015
_chemical_formula_moiety 'C72 H84 Co4 N12 O16 P4'
_chemical_formula_sum 'C72 H84 Co4 N12 O16 P4'
_chemical_formula_weight 1733.11
_chemical_name_systematic
;
 ?
;
_space_group_crystal_system tetragonal
_space_group_IT_number 126
_space_group_name_Hall '-P 4a 2bc'
_space_group_name_H-M_alt 'P 4/n n c'
_symmetry_space_group_name_Hall '-P 4a 2bc'
_symmetry_space_group_name_H-M 'P 4/n n c :2'
_atom_sites_solution_hydrogens mixed
_audit_creation_method SHELXL-2012
_audit_update_record
;
2015-01-23 deposited with the CCDC.
2015-02-03 downloaded from the CCDC.
;
_cell_angle_alpha 90
_cell_angle_beta 90
_cell_angle_gamma 90
_cell_formula_units_Z 4
_cell_length_a 18.037(3)
_cell_length_b 18.037(3)
_cell_length_c 30.914(5)
_cell_measurement_reflns_used 15784
_cell_measurement_temperature 150(2)
_cell_measurement_theta_max 293
_cell_measurement_theta_min 3.00
_cell_volume 10057(3)
_computing_cell_refinement 'CrystalClear-SM Expert 2.0 r4'
_computing_data_collection 'CrystalClear-SM Expert 2.0 r4 (Rigaku, 2009)'
_computing_data_reduction 'CrystalClear-SM Expert 2.0 r4'
_computing_molecular_graphics 'CrystalStructure 4.0 (Rigaku, 2011)'
_computing_publication_material 'CrystalStructure 4.0'
_computing_structure_refinement 'SHELXL-2012 (Sheldrick, 2012)'
_computing_structure_solution 'Il Milione (Burla, et al., 2007)'
_diffrn_ambient_temperature 150(2)
_diffrn_detector_area_resol_mean 7.111
_diffrn_measured_fraction_theta_full 0.997
_diffrn_measured_fraction_theta_max 0.997
_diffrn_measurement_device_type 'Rigaku Saturn724'
_diffrn_measurement_method /w
_diffrn_radiation_type MoK\a
_diffrn_radiation_wavelength 0.71075
_diffrn_reflns_av_R_equivalents 0.0793
_diffrn_reflns_av_unetI/netI 0.0703
_diffrn_reflns_Laue_measured_fraction_full 0.997
_diffrn_reflns_Laue_measured_fraction_max 0.997
_diffrn_reflns_limit_h_max 14
_diffrn_reflns_limit_h_min -21
_diffrn_reflns_limit_k_max 21
_diffrn_reflns_limit_k_min -21
_diffrn_reflns_limit_l_max 25
_diffrn_reflns_limit_l_min -37
_diffrn_reflns_number 32271
_diffrn_reflns_point_group_measured_fraction_full 0.997
_diffrn_reflns_point_group_measured_fraction_max 0.997
_diffrn_reflns_theta_full 25.242
_diffrn_reflns_theta_max 25.497
_diffrn_reflns_theta_min 3.082
_exptl_absorpt_coefficient_mu 0.768
_exptl_absorpt_correction_T_max 0.962
_exptl_absorpt_correction_T_min 0.677
_exptl_absorpt_correction_type multi-scan
_exptl_absorpt_process_details 'REQAB (Rigaku, 1998)'
_exptl_crystal_colour Purple
_exptl_crystal_density_diffrn 1.145
_exptl_crystal_description Block
_exptl_crystal_F_000 3584
_exptl_crystal_size_max 0.100
_exptl_crystal_size_mid 0.060
_exptl_crystal_size_min 0.050
_refine_diff_density_max 0.408
_refine_diff_density_min -0.430
_refine_diff_density_rms 0.073
_refine_ls_extinction_method none
_refine_ls_goodness_of_fit_ref 1.123
_refine_ls_hydrogen_treatment mixed
_refine_ls_matrix_type full
_refine_ls_number_parameters 272
_refine_ls_number_reflns 4691
_refine_ls_number_restraints 54
_refine_ls_restrained_S_all 1.147
_refine_ls_R_factor_all 0.0988
_refine_ls_R_factor_gt 0.0705
_refine_ls_shift/su_max 0.001
_refine_ls_shift/su_mean 0.000
_refine_ls_structure_factor_coef Fsqd
_refine_ls_weighting_details
;
 w=1/[\s^2^(Fo^2^)+(0.0826P)^2^+9.5907P]
 where P=(Fo^2^+2Fc^2^)/3
;
_refine_ls_weighting_scheme calc
_refine_ls_wR_factor_gt 0.1774
_refine_ls_wR_factor_ref 0.1960
_reflns_Friedel_coverage 0.000
_reflns_number_gt 3454
_reflns_number_total 4691
_reflns_threshold_expression 'I > 2\s(I)'
_cod_data_source_file c4dt03379e2.cif
_cod_data_source_block SKG374
_cod_depositor_comments
;
The following automatic conversions were performed:

'_exptl_absorpt_correction_type' value 'Multi-scan' changed to
'multi-scan' according to
/usr/data/users/saulius/crontab/automatic-downloads/rss-feeds/RSC/lib/dictionaries/cif_core.dic
dictionary named 'cif_core.dic' version 2.4.2 from 2011-04-26.

Automatic conversion script
Id: cif_fix_values 3008 2015-01-20 13:52:24Z robertas 

 Adding full bibliography for 7033896--7033902.cif.
;
_cod_original_cell_volume 10057(4)
_cod_database_code 7033901
_shelx_space_group_comment
;
The symmetry employed for this shelxl refinement is uniquely defined
by the following loop, which should always be used as a source of
symmetry information in preference to the above space-group names.
They are only intended as comments.
;
_shelx_estimated_absorpt_t_min 0.927
_shelx_estimated_absorpt_t_max 0.963
_shelxl_version_number 2012-9
_platon_squeeze_void_probe_radius 1.20

loop_
_space_group_symop_operation_xyz
'x, y, z'
'-y+1/2, x, z'
'-x+1/2, -y+1/2, z'
'y, -x+1/2, z'
'-x, y+1/2, z+1/2'
'y+1/2, x+1/2, z+1/2'
'x+1/2, -y, z+1/2'
'-y, -x, z+1/2'
'-x, -y, -z'
'y-1/2, -x, -z'
'x-1/2, y-1/2, -z'
'-y, x-1/2, -z'
'x, -y-1/2, -z-1/2'
'-y-1/2, -x-1/2, -z-1/2'
'-x-1/2, y, -z-1/2'
'y, x, -z-1/2'

loop_
_atom_site_label
_atom_site_type_symbol
_atom_site_fract_x
_atom_site_fract_y
_atom_site_fract_z
_atom_site_U_iso_or_equiv
_atom_site_adp_type
_atom_site_occupancy
_atom_site_site_symmetry_order
_atom_site_calc_flag
_atom_site_refinement_flags_posn
_atom_site_refinement_flags_adp
_atom_site_refinement_flags_occupancy
_atom_site_disorder_assembly
_atom_site_disorder_group
Co1 Co 0.66507(3) 0.16823(3) 0.20168(2) 0.0295(2) Uani 1 1 d . . . . .
P1 P 0.65744(6) 0.15267(6) 0.30038(3) 0.0315(3) Uani 1 1 d . . . . .
O1 O 0.62629(17) 0.13512(17) 0.25598(9) 0.0417(8) Uani 1 1 d . . . . .
O2 O 0.76289(17) 0.12825(18) 0.19517(9) 0.0425(8) Uani 1 1 d . . . . .
O3 O 0.64414(19) 0.26910(17) 0.18541(10) 0.0483(8) Uani 1 1 d . . . . .
O4 O 0.61181(17) 0.09965(16) 0.33262(9) 0.0385(7) Uani 1 1 d . . . . .
N1 N 0.61364(19) 0.1201(2) 0.15063(11) 0.0357(8) Uani 1 1 d . . . . .
N2 N 0.5424(2) -0.0433(2) 0.02636(11) 0.0393(9) Uani 1 1 d . . . . .
N3 N 0.4834(2) 0.0719(2) 0.01052(11) 0.0404(9) Uani 1 1 d . . . . .
C13 C 0.6195(3) 0.0472(3) 0.14233(14) 0.0423(11) Uani 1 1 d . . . . .
H13 H 0.6453 0.0168 0.1624 0.051 Uiso 1 1 calc R U . . .
C14 C 0.5897(3) 0.0147(3) 0.10590(15) 0.0481(12) Uani 1 1 d . . . . .
H14 H 0.5938 -0.0373 0.1013 0.058 Uiso 1 1 calc R U . . .
C15 C 0.5535(2) 0.0596(2) 0.07591(13) 0.0332(10) Uani 1 1 d . . . . .
C16 C 0.5471(2) 0.1343(2) 0.08430(13) 0.0386(10) Uani 1 1 d . . . . .
H16 H 0.5220 0.1659 0.0646 0.046 Uiso 1 1 calc R U . . .
C17 C 0.5772(3) 0.1622(3) 0.12125(14) 0.0435(12) Uani 1 1 d . . . . .
H17 H 0.5725 0.2138 0.1267 0.052 Uiso 1 1 calc R U . . .
C18 C 0.5240(2) 0.0269(2) 0.03517(14) 0.0347(10) Uani 1 1 d . . . . .
C1 C 0.5738(2) 0.1242(2) 0.36924(13) 0.0361(10) Uani 1 1 d . . . . .
C2 C 0.5001(3) 0.1444(2) 0.36502(14) 0.0395(11) Uani 1 1 d . . . . .
C3 C 0.4628(3) 0.1660(3) 0.40193(16) 0.0486(12) Uani 1 1 d . . . . .
H3 H 0.4119 0.1792 0.4000 0.058 Uiso 1 1 calc R U . . .
C4 C 0.4980(3) 0.1690(3) 0.44186(16) 0.0492(13) Uani 1 1 d . . . . .
H4 H 0.4717 0.1847 0.4669 0.059 Uiso 1 1 calc R U . . .
C5 C 0.5714(3) 0.1490(3) 0.44464(15) 0.0479(12) Uani 1 1 d . . . . .
H5 H 0.5952 0.1510 0.4720 0.057 Uiso 1 1 calc R U . . .
C6 C 0.6121(3) 0.1258(3) 0.40895(14) 0.0432(11) Uani 1 1 d . . . . .
C7 C 0.4624(3) 0.1416(3) 0.32166(16) 0.0500(13) Uani 1 1 d . . . . .
H7 H 0.5019 0.1464 0.2991 0.060 Uiso 1 1 calc R U . . .
C9 C 0.4066(6) 0.2022(4) 0.3134(3) 0.161(5) Uani 1 1 d . . . . .
H9A H 0.4323 0.2500 0.3115 0.193 Uiso 1 1 calc R U . . .
H9B H 0.3706 0.2036 0.3371 0.193 Uiso 1 1 calc R U . . .
H9C H 0.3808 0.1924 0.2861 0.193 Uiso 1 1 calc R U . . .
C8 C 0.4256(5) 0.0674(4) 0.3151(2) 0.112(3) Uani 1 1 d . . . . .
H8A H 0.3882 0.0596 0.3376 0.134 Uiso 1 1 calc R U . . .
H8B H 0.4629 0.0280 0.3167 0.134 Uiso 1 1 calc R U . . .
H8C H 0.4017 0.0663 0.2866 0.134 Uiso 1 1 calc R U . . .
C10 C 0.6926(3) 0.1033(3) 0.41163(16) 0.0652(14) Uani 1 1 d D U . . .
H10 H 0.7094 0.0815 0.3835 0.078 Uiso 0.465(6) 1 calc R U P A 3
C11A C 0.7355(6) 0.1825(5) 0.4210(4) 0.069(3) Uani 0.465(6) 1 d D U P A 3
H11A H 0.7256 0.2170 0.3971 0.083 Uiso 0.465(6) 1 calc R U P A 3
H11B H 0.7890 0.1737 0.4232 0.083 Uiso 0.465(6) 1 calc R U P A 3
H11C H 0.7173 0.2039 0.4481 0.083 Uiso 0.465(6) 1 calc R U P A 3
C12A C 0.7109(7) 0.0508(6) 0.4491(3) 0.069(3) Uani 0.465(6) 1 d D U P A 3
H12A H 0.6983 0.0748 0.4766 0.083 Uiso 0.465(6) 1 calc R U P A 3
H12B H 0.7640 0.0392 0.4487 0.083 Uiso 0.465(6) 1 calc R U P A 3
H12C H 0.6823 0.0050 0.4460 0.083 Uiso 0.465(6) 1 calc R U P A 3
C11B C 0.7295(6) 0.1116(7) 0.4556(2) 0.065(2) Uani 0.535(6) 1 d D U P A 4
H11D H 0.7392 0.1642 0.4612 0.078 Uiso 0.535(6) 1 calc R U P A 4
H11E H 0.7763 0.0841 0.4558 0.078 Uiso 0.535(6) 1 calc R U P A 4
H11F H 0.6966 0.0919 0.4781 0.078 Uiso 0.535(6) 1 calc R U P A 4
C12B C 0.6894(5) 0.0127(5) 0.4017(3) 0.063(2) Uani 0.535(6) 1 d D U P A 4
H12D H 0.6593 -0.0118 0.4239 0.075 Uiso 0.535(6) 1 calc R U P A 4
H12E H 0.7397 -0.0076 0.4021 0.075 Uiso 0.535(6) 1 calc R U P A 4
H12F H 0.6671 0.0043 0.3732 0.075 Uiso 0.535(6) 1 calc R U P A 4
H10A H 0.720(6) 0.119(6) 0.385(3) 0.075 Uiso 0.535(6) 1 d . U P A 4

loop_
_atom_site_aniso_label
_atom_site_aniso_U_11
_atom_site_aniso_U_22
_atom_site_aniso_U_33
_atom_site_aniso_U_23
_atom_site_aniso_U_13
_atom_site_aniso_U_12
Co1 0.0348(4) 0.0339(4) 0.0199(3) -0.0004(2) -0.0035(2) -0.0002(2)
P1 0.0372(6) 0.0372(6) 0.0202(6) -0.0008(4) 0.0040(4) -0.0067(5)
O1 0.0450(19) 0.053(2) 0.0274(15) 0.0016(14) -0.0025(14) -0.0144(16)
O2 0.0398(18) 0.055(2) 0.0330(16) -0.0138(15) 0.0032(13) 0.0039(15)
O3 0.070(2) 0.0358(18) 0.0392(17) -0.0028(14) -0.0204(17) -0.0018(16)
O4 0.0483(18) 0.0388(17) 0.0285(15) 0.0071(13) 0.0066(14) -0.0096(14)
N1 0.037(2) 0.039(2) 0.0305(19) -0.0005(16) -0.0062(16) -0.0042(16)
N2 0.047(2) 0.043(2) 0.0279(19) -0.0009(17) -0.0110(17) -0.0110(17)
N3 0.051(2) 0.040(2) 0.0303(18) 0.0001(17) -0.0147(18) -0.0115(18)
C13 0.051(3) 0.045(3) 0.031(2) 0.006(2) -0.016(2) -0.006(2)
C14 0.064(3) 0.040(3) 0.040(3) -0.005(2) -0.016(2) -0.003(2)
C15 0.031(2) 0.044(3) 0.025(2) 0.0011(19) -0.0026(18) -0.0077(19)
C16 0.047(3) 0.038(3) 0.031(2) -0.001(2) -0.009(2) -0.001(2)
C17 0.055(3) 0.040(3) 0.036(2) -0.003(2) -0.013(2) -0.004(2)
C18 0.037(2) 0.038(3) 0.030(2) 0.004(2) -0.0072(19) -0.0113(19)
C1 0.038(2) 0.041(3) 0.029(2) 0.0052(19) 0.0115(19) -0.0083(19)
C2 0.044(3) 0.038(3) 0.037(2) 0.005(2) 0.007(2) -0.016(2)
C3 0.044(3) 0.042(3) 0.060(3) 0.001(2) 0.012(2) -0.001(2)
C4 0.059(3) 0.047(3) 0.042(3) -0.002(2) 0.023(2) 0.002(2)
C5 0.060(3) 0.051(3) 0.033(2) 0.006(2) 0.007(2) -0.008(3)
C6 0.046(3) 0.053(3) 0.031(2) 0.007(2) 0.006(2) 0.000(2)
C7 0.039(3) 0.057(3) 0.054(3) 0.010(3) 0.001(2) -0.013(2)
C9 0.287(14) 0.068(5) 0.127(7) 0.007(5) -0.126(8) 0.029(7)
C8 0.163(8) 0.096(5) 0.076(4) 0.025(4) -0.062(5) -0.054(5)
C10 0.054(3) 0.102(4) 0.039(2) 0.010(3) 0.006(2) 0.013(3)
C11A 0.051(5) 0.106(6) 0.050(5) 0.008(5) 0.012(5) 0.004(5)
C12A 0.053(5) 0.110(6) 0.044(4) 0.016(5) 0.002(4) 0.016(5)
C11B 0.048(4) 0.106(6) 0.042(4) 0.014(4) 0.003(4) 0.000(5)
C12B 0.043(5) 0.100(5) 0.045(4) 0.016(4) 0.003(4) 0.013(4)

loop_
_atom_type_symbol
_atom_type_description
_atom_type_scat_dispersion_real
_atom_type_scat_dispersion_imag
_atom_type_scat_source
C C 0.0033 0.0016 'International Tables Vol C Tables 4.2.6.8 and 6.1.1.4'
H H 0.0000 0.0000 'International Tables Vol C Tables 4.2.6.8 and 6.1.1.4'
Co Co 0.3494 0.9721 'International Tables Vol C Tables 4.2.6.8 and 6.1.1.4'
N N 0.0061 0.0033 'International Tables Vol C Tables 4.2.6.8 and 6.1.1.4'
O O 0.0106 0.0060 'International Tables Vol C Tables 4.2.6.8 and 6.1.1.4'
P P 0.1023 0.0942 'International Tables Vol C Tables 4.2.6.8 and 6.1.1.4'

loop_
_geom_angle_atom_site_label_1
_geom_angle_atom_site_label_2
_geom_angle_atom_site_label_3
_geom_angle
_geom_angle_site_symmetry_1
_geom_angle_site_symmetry_3
O1 Co1 O2 108.12(13) . .
O1 Co1 O3 116.89(14) . .
O2 Co1 O3 120.58(15) . .
O1 Co1 N1 112.45(14) . .
O2 Co1 N1 100.28(13) . .
O3 Co1 N1 96.42(13) . .
O3 P1 O2 113.6(2) 13_566 15_756
O3 P1 O1 113.75(18) 13_566 .
O2 P1 O1 111.98(17) 15_756 .
O3 P1 O4 107.25(17) 13_566 .
O2 P1 O4 104.92(16) 15_756 .
O1 P1 O4 104.31(17) . .
P1 O1 Co1 126.38(19) . .
P1 O2 Co1 139.2(2) 15_756 .
P1 O3 Co1 141.50(19) 13_566 .
C1 O4 P1 124.4(3) . .
C13 N1 C17 117.3(4) . .
C13 N1 Co1 122.2(3) . .
C17 N1 Co1 120.3(3) . .
N3 N2 C18 117.0(3) 9_655 .
C18 N3 N2 116.3(4) . 9_655
N1 C13 C14 122.8(4) . .
N1 C13 H13 118.6 . .
C14 C13 H13 118.6 . .
C13 C14 C15 118.6(4) . .
C13 C14 H14 120.7 . .
C15 C14 H14 120.7 . .
C16 C15 C14 118.8(4) . .
C16 C15 C18 121.2(4) . .
C14 C15 C18 120.0(4) . .
C17 C16 C15 119.1(4) . .
C17 C16 H16 120.5 . .
C15 C16 H16 120.5 . .
N1 C17 C16 123.3(4) . .
N1 C17 H17 118.3 . .
C16 C17 H17 118.3 . .
N3 C18 N2 126.6(4) . .
N3 C18 C15 116.0(4) . .
N2 C18 C15 117.3(4) . .
C2 C1 O4 118.6(4) . .
C2 C1 C6 123.2(4) . .
O4 C1 C6 118.2(4) . .
C3 C2 C1 117.7(4) . .
C3 C2 C7 121.7(5) . .
C1 C2 C7 120.6(4) . .
C2 C3 C4 121.5(5) . .
C2 C3 H3 119.2 . .
C4 C3 H3 119.2 . .
C5 C4 C3 119.0(4) . .
C5 C4 H4 120.5 . .
C3 C4 H4 120.5 . .
C4 C5 C6 122.6(5) . .
C4 C5 H5 118.7 . .
C6 C5 H5 118.7 . .
C5 C6 C1 116.0(4) . .
C5 C6 C10 123.1(4) . .
C1 C6 C10 120.9(4) . .
C2 C7 C9 115.4(5) . .
C2 C7 C8 110.4(4) . .
C9 C7 C8 109.1(6) . .
C2 C7 H7 107.2 . .
C9 C7 H7 107.2 . .
C8 C7 H7 107.2 . .
C7 C9 H9A 109.5 . .
C7 C9 H9B 109.5 . .
H9A C9 H9B 109.5 . .
C7 C9 H9C 109.5 . .
H9A C9 H9C 109.5 . .
H9B C9 H9C 109.5 . .
C7 C8 H8A 109.5 . .
C7 C8 H8B 109.5 . .
H8A C8 H8B 109.5 . .
C7 C8 H8C 109.5 . .
H8A C8 H8C 109.5 . .
H8B C8 H8C 109.5 . .
C6 C10 C11B 116.3(6) . .
C6 C10 C12A 114.6(6) . .
C6 C10 C11A 103.1(6) . .
C12A C10 C11A 107.5(6) . .
C6 C10 C12B 102.8(5) . .
C11B C10 C12B 106.2(5) . .
C6 C10 H10 110.4 . .
C12A C10 H10 110.4 . .
C11A C10 H10 110.4 . .
C6 C10 H10A 111(6) . .
C11B C10 H10A 120(6) . .
C12B C10 H10A 98(6) . .
C10 C11A H11A 109.5 . .
C10 C11A H11B 109.5 . .
H11A C11A H11B 109.5 . .
C10 C11A H11C 109.5 . .
H11A C11A H11C 109.5 . .
H11B C11A H11C 109.5 . .
C10 C12A H12A 109.5 . .
C10 C12A H12B 109.5 . .
H12A C12A H12B 109.5 . .
C10 C12A H12C 109.5 . .
H12A C12A H12C 109.5 . .
H12B C12A H12C 109.5 . .
C10 C11B H11D 109.5 . .
C10 C11B H11E 109.5 . .
H11D C11B H11E 109.5 . .
C10 C11B H11F 109.5 . .
H11D C11B H11F 109.5 . .
H11E C11B H11F 109.5 . .
C10 C12B H12D 109.5 . .
C10 C12B H12E 109.5 . .
H12D C12B H12E 109.5 . .
C10 C12B H12F 109.5 . .
H12D C12B H12F 109.5 . .
H12E C12B H12F 109.5 . .

loop_
_geom_bond_atom_site_label_1
_geom_bond_atom_site_label_2
_geom_bond_distance
_geom_bond_site_symmetry_2
Co1 O1 1.914(3) .
Co1 O2 1.917(3) .
Co1 O3 1.925(3) .
Co1 N1 2.026(3) .
P1 O3 1.497(3) 13_566
P1 O2 1.509(3) 15_756
P1 O1 1.517(3) .
P1 O4 1.608(3) .
O2 P1 1.509(3) 15_756
O3 P1 1.497(3) 13_566
O4 C1 1.395(5) .
N1 C13 1.344(6) .
N1 C17 1.354(5) .
N2 N3 1.335(5) 9_655
N2 C18 1.337(5) .
N3 C18 1.333(5) .
N3 N2 1.335(5) 9_655
C13 C14 1.379(6) .
C13 H13 0.9500 .
C14 C15 1.394(6) .
C14 H14 0.9500 .
C15 C16 1.377(6) .
C15 C18 1.488(6) .
C16 C17 1.361(6) .
C16 H16 0.9500 .
C17 H17 0.9500 .
C1 C2 1.386(6) .
C1 C6 1.409(6) .
C2 C3 1.381(6) .
C2 C7 1.504(6) .
C3 C4 1.389(7) .
C3 H3 0.9500 .
C4 C5 1.376(7) .
C4 H4 0.9500 .
C5 C6 1.390(6) .
C5 H5 0.9500 .
C6 C10 1.509(7) .
C7 C9 1.508(9) .
C7 C8 1.509(8) .
C7 H7 1.0000 .
C9 H9A 0.9800 .
C9 H9B 0.9800 .
C9 H9C 0.9800 .
C8 H8A 0.9800 .
C8 H8B 0.9800 .
C8 H8C 0.9800 .
C10 C11B 1.520(7) .
C10 C12A 1.531(7) .
C10 C11A 1.651(8) .
C10 C12B 1.663(8) .
C10 H10 1.0000 .
C10 H10A 1.01(10) .
C11A H11A 0.9800 .
C11A H11B 0.9800 .
C11A H11C 0.9800 .
C12A H12A 0.9800 .
C12A H12B 0.9800 .
C12A H12C 0.9800 .
C11B H11D 0.9800 .
C11B H11E 0.9800 .
C11B H11F 0.9800 .
C12B H12D 0.9800 .
C12B H12E 0.9800 .
C12B H12F 0.9800 .

loop_
_geom_torsion_atom_site_label_1
_geom_torsion_atom_site_label_2
_geom_torsion_atom_site_label_3
_geom_torsion_atom_site_label_4
_geom_torsion
_geom_torsion_site_symmetry_1
O3 P1 O1 Co1 72.9(3) 13_566
O2 P1 O1 Co1 -57.7(3) 15_756
O4 P1 O1 Co1 -170.6(2) .
O3 P1 O4 C1 -5.9(4) 13_566
O2 P1 O4 C1 115.3(3) 15_756
O1 P1 O4 C1 -126.8(3) .
C17 N1 C13 C14 -0.6(7) .
Co1 N1 C13 C14 -174.8(4) .
N1 C13 C14 C15 1.5(7) .
C13 C14 C15 C16 -1.7(7) .
C13 C14 C15 C18 176.9(4) .
C14 C15 C16 C17 0.9(7) .
C18 C15 C16 C17 -177.6(4) .
C13 N1 C17 C16 -0.2(7) .
Co1 N1 C17 C16 174.1(4) .
C15 C16 C17 N1 0.0(7) .
N2 N3 C18 N2 1.1(7) 9_655
N2 N3 C18 C15 179.1(4) 9_655
N3 N2 C18 N3 -1.1(7) 9_655
N3 N2 C18 C15 -179.1(4) 9_655
C16 C15 C18 N3 -8.4(6) .
C14 C15 C18 N3 173.1(4) .
C16 C15 C18 N2 169.9(4) .
C14 C15 C18 N2 -8.6(6) .
P1 O4 C1 C2 90.6(4) .
P1 O4 C1 C6 -90.8(5) .
O4 C1 C2 C3 177.7(4) .
C6 C1 C2 C3 -0.9(7) .
O4 C1 C2 C7 -1.6(6) .
C6 C1 C2 C7 179.8(4) .
C1 C2 C3 C4 1.2(7) .
C7 C2 C3 C4 -179.5(4) .
C2 C3 C4 C5 -0.9(7) .
C3 C4 C5 C6 0.1(7) .
C4 C5 C6 C1 0.2(7) .
C4 C5 C6 C10 -179.6(5) .
C2 C1 C6 C5 0.1(7) .
O4 C1 C6 C5 -178.5(4) .
C2 C1 C6 C10 -180.0(5) .
O4 C1 C6 C10 1.4(7) .
C3 C2 C7 C9 36.8(8) .
C1 C2 C7 C9 -144.0(6) .
C3 C2 C7 C8 -87.5(6) .
C1 C2 C7 C8 91.8(6) .
C5 C6 C10 C11B -3.7(8) .
C1 C6 C10 C11B 176.4(6) .
C5 C6 C10 C12A 46.2(8) .
C1 C6 C10 C12A -133.7(7) .
C5 C6 C10 C11A -70.3(7) .
C1 C6 C10 C11A 109.8(6) .
C5 C6 C10 C12B 111.8(6) .
C1 C6 C10 C12B -68.1(6) .

loop_
_platon_squeeze_void_nr
_platon_squeeze_void_average_x
_platon_squeeze_void_average_y
_platon_squeeze_void_average_z
_platon_squeeze_void_volume
_platon_squeeze_void_count_electrons
_platon_squeeze_void_content
1 -0.250 0.750 0.250 1264 49 ' '
2 0.250 0.250 0.750 1264 49 ' '
3 0.021 0.750 0.750 7 0 ' '
4 0.250 0.250 0.250 28 1 ' '
5 0.250 0.521 0.250 7 0 ' '
6 0.250 0.979 0.250 7 0 ' '
7 0.479 0.750 0.750 7 0 ' '
8 0.521 0.250 0.250 7 0 ' '
9 0.750 0.750 0.750 28 1 ' '
10 0.750 0.021 0.750 7 0 ' '
11 0.750 0.479 0.750 7 0 ' '
12 0.979 0.250 0.250 7 0 ' '
